data_4003280
loop_
_publ_author_name
'Takai, Atsuro'
'Chen, Zhihua'
'Yu, Xinge'
'Zhou, Nanjia'
'Marks, Tobin J.'
'Facchetti, Antonio'

_publ_section_title
;
 Annulated Thienyl-Vinylene-Thienyl Building Blocks for \p-Conjugated
 Copolymers: Ring Dimensions and Isomeric Structure Effects on
 \p-Conjugation Length and Charge Transport
;
_journal_issue 16
_journal_name_full 'Chemistry of Materials'
_journal_page_first 5772
_journal_paper_doi 10.1021/acs.chemmater.6b02007
_journal_volume 28
_journal_year 2016
_chemical_formula_moiety 'C14 H12 S2'
_chemical_formula_sum 'C14 H12 S2'
_chemical_formula_weight 244.36
_space_group_crystal_system monoclinic
_space_group_IT_number 14
_space_group_name_Hall '-P 2ybc'
_space_group_name_H-M_alt 'P 1 21/c 1'
_atom_sites_solution_hydrogens difmap
_atom_sites_solution_primary dual
_audit_creation_date 2014-02-03
_audit_creation_method
;
Olex2 1.2
(compiled 2013.12.10 svn.r2850 for OlexSys, GUI svn.r4736)
;
_cell_angle_alpha 90
_cell_angle_beta 98.038(8)
_cell_angle_gamma 90
_cell_formula_units_Z 2
_cell_length_a 10.5548(13)
_cell_length_b 8.0291(10)
_cell_length_c 6.8298(9)
_cell_measurement_reflns_used 1156
_cell_measurement_temperature 100(2)
_cell_measurement_theta_max 65.037
_cell_measurement_theta_min 4.230
_cell_volume 573.11(13)
_computing_cell_refinement 'SAINT V7.23A (Bruker, 2005)'
_computing_data_collection 'APEX2 V2.1-4 (Bruker, 2007)'
_computing_data_reduction 'Bruker SAINT'
_computing_molecular_graphics 'Olex2 (Dolomanov et al., 2009)'
_computing_publication_material 'Olex2 (Dolomanov et al., 2009)'
_computing_structure_refinement 'ShelXL (Sheldrick, 2008)'
_computing_structure_solution 'ShelXD (Sheldrick, 2008)'
_diffrn_ambient_temperature 99.99
_diffrn_detector_area_resol_mean 8
_diffrn_measured_fraction_theta_full 0.918
_diffrn_measured_fraction_theta_max 0.964
_diffrn_measurement_device_type 'Bruker Kappa APEX CCD area detector'
_diffrn_measurement_method '\w and \f scans'
_diffrn_radiation_monochromator 'MX optics'
_diffrn_radiation_type CuK\a
_diffrn_radiation_wavelength 1.54178
_diffrn_reflns_av_R_equivalents 0.0252
_diffrn_reflns_av_unetI/netI 0.0320
_diffrn_reflns_Laue_measured_fraction_full 0.918
_diffrn_reflns_Laue_measured_fraction_max 0.964
_diffrn_reflns_limit_h_max 10
_diffrn_reflns_limit_h_min -12
_diffrn_reflns_limit_k_max 9
_diffrn_reflns_limit_k_min -9
_diffrn_reflns_limit_l_max 8
_diffrn_reflns_limit_l_min -5
_diffrn_reflns_number 2017
_diffrn_reflns_point_group_measured_fraction_full 0.918
_diffrn_reflns_point_group_measured_fraction_max 0.964
_diffrn_reflns_theta_full 67.679
_diffrn_reflns_theta_max 65.032
_diffrn_reflns_theta_min 4.230
_diffrn_source microsource
_exptl_absorpt_coefficient_mu 3.911
_exptl_absorpt_correction_T_max 0.7526
_exptl_absorpt_correction_T_min 0.5850
_exptl_absorpt_correction_type multi-scan
_exptl_absorpt_process_details
;
SADABS-2012/1 (Bruker,2012) was used for absorption correction.
wR2(int) was 0.0632 before and 0.0336 after correction.
The Ratio of minimum to maximum transmission is 0.7773.
The \l/2 correction factor is 0.0015.
;
_exptl_crystal_colour yellow
_exptl_crystal_density_diffrn 1.416
_exptl_crystal_description block
_exptl_crystal_F_000 256
_exptl_crystal_size_max 0.107
_exptl_crystal_size_mid 0.085
_exptl_crystal_size_min 0.028
_refine_diff_density_max 0.398
_refine_diff_density_min -0.206
_refine_diff_density_rms 0.069
_refine_ls_extinction_method none
_refine_ls_goodness_of_fit_ref 1.126
_refine_ls_hydrogen_treatment refall
_refine_ls_matrix_type full
_refine_ls_number_parameters 97
_refine_ls_number_reflns 946
_refine_ls_number_restraints 0
_refine_ls_restrained_S_all 1.126
_refine_ls_R_factor_all 0.0437
_refine_ls_R_factor_gt 0.0378
_refine_ls_shift/su_max 0.001
_refine_ls_shift/su_mean 0.000
_refine_ls_structure_factor_coef Fsqd
_refine_ls_weighting_details 'w=1/[\s^2^(Fo^2^)+(0.0611P)^2^+0.1304P] where P=(Fo^2^+2Fc^2^)/3'
_refine_ls_weighting_scheme calc
_refine_ls_wR_factor_gt 0.0965
_refine_ls_wR_factor_ref 0.1005
_reflns_Friedel_coverage 0.000
_reflns_number_gt 826
_reflns_number_total 946
_reflns_threshold_expression 'I > 2\s(I)'
_cod_data_source_file cm6b02007_si_001.cif
_cod_data_source_block n3294
_cod_database_code 4003280
_shelxl_version_number 2013-4
_shelx_space_group_comment
;
The symmetry employed for this shelxl refinement is uniquely defined
by the following loop, which should always be used as a source of
symmetry information in preference to the above space-group names.
They are only intended as comments.
;
_shelx_estimated_absorpt_t_max 0.898
_shelx_estimated_absorpt_t_min 0.680
_olex2_refinement_description
;
;

loop_
_space_group_symop_operation_xyz
'x, y, z'
'-x, y+1/2, -z+1/2'
'-x, -y, -z'
'x, -y-1/2, z-1/2'

loop_
_atom_site_label
_atom_site_type_symbol
_atom_site_fract_x
_atom_site_fract_y
_atom_site_fract_z
_atom_site_U_iso_or_equiv
_atom_site_adp_type
_atom_site_occupancy
_atom_site_site_symmetry_order
_atom_site_calc_flag
S1 S 0.79815(5) 0.85896(6) 0.15669(7) 0.0310(3) Uani 1 1 d
C2 C 0.6358(2) 0.8886(3) 0.1456(3) 0.0340(6) Uani 1 1 d
H2 H 0.581(3) 0.844(3) 0.043(5) 0.044(8) Uiso 1 1 d
C3 C 0.6049(2) 0.9826(3) 0.2983(3) 0.0322(5) Uani 1 1 d
H3 H 0.520(3) 1.010(4) 0.300(4) 0.049(8) Uiso 1 1 d
C4 C 0.7150(2) 1.0310(3) 0.4290(3) 0.0268(5) Uani 1 1 d
C5 C 0.7430(2) 1.1300(3) 0.6173(4) 0.0366(6) Uani 1 1 d
H5A H 0.708(3) 1.084(4) 0.725(5) 0.062(9) Uiso 1 1 d
H5B H 0.713(3) 1.241(4) 0.593(4) 0.055(9) Uiso 1 1 d
C6 C 0.8898(2) 1.1230(3) 0.6675(3) 0.0301(5) Uani 1 1 d
H6A H 0.927(2) 1.229(4) 0.674(4) 0.030(6) Uiso 1 1 d
H6B H 0.914(3) 1.071(4) 0.795(4) 0.043(7) Uiso 1 1 d
C7 C 0.9387(2) 1.0196(2) 0.5053(3) 0.0228(4) Uani 1 1 d
C8 C 0.8264(2) 0.9743(2) 0.3714(3) 0.0235(5) Uani 1 1 d

loop_
_atom_site_aniso_label
_atom_site_aniso_U_11
_atom_site_aniso_U_22
_atom_site_aniso_U_33
_atom_site_aniso_U_23
_atom_site_aniso_U_13
_atom_site_aniso_U_12
S1 0.0398(4) 0.0312(4) 0.0202(3) -0.00621(18) -0.0024(2) 0.0009(2)
C2 0.0392(13) 0.0363(11) 0.0236(11) 0.0011(9) -0.0061(9) -0.0065(10)
C3 0.0297(12) 0.0390(12) 0.0267(11) 0.0058(9) 0.0000(8) -0.0023(10)
C4 0.0308(11) 0.0293(11) 0.0201(10) 0.0033(8) 0.0025(8) 0.0004(9)
C5 0.0342(13) 0.0500(16) 0.0254(11) -0.0092(10) 0.0042(10) 0.0022(11)
C6 0.0349(12) 0.0341(12) 0.0208(11) -0.0064(9) 0.0025(9) 0.0036(10)
C7 0.0317(10) 0.0211(9) 0.0153(9) 0.0015(7) 0.0023(7) 0.0015(8)
C8 0.0327(11) 0.0212(9) 0.0162(9) 0.0014(7) 0.0017(8) -0.0002(8)

loop_
_atom_type_symbol
_atom_type_description
_atom_type_scat_dispersion_real
_atom_type_scat_dispersion_imag
_atom_type_scat_source
C C 0.0181 0.0091 'International Tables Vol C Tables 4.2.6.8 and 6.1.1.4'
H H 0.0000 0.0000 'International Tables Vol C Tables 4.2.6.8 and 6.1.1.4'
S S 0.3331 0.5567 'International Tables Vol C Tables 4.2.6.8 and 6.1.1.4'

loop_
_geom_angle_atom_site_label_1
_geom_angle_atom_site_label_2
_geom_angle_atom_site_label_3
_geom_angle
_geom_angle_site_symmetry_1
C2 S1 C8 90.91(10) .
S1 C2 H2 119.7(19) .
C3 C2 S1 112.75(17) .
C3 C2 H2 127.5(19) .
C2 C3 H3 118.6(19) .
C2 C3 C4 111.7(2) .
C4 C3 H3 129.6(19) .
C3 C4 C5 136.8(2) .
C8 C4 C3 112.9(2) .
C8 C4 C5 110.31(19) .
C4 C5 H5A 114(2) .
C4 C5 H5B 108.9(18) .
C4 C5 C6 104.03(18) .
H5A C5 H5B 110(3) .
C6 C5 H5A 108(2) .
C6 C5 H5B 111.7(19) .
C5 C6 H6A 112.3(15) .
C5 C6 H6B 110.2(16) .
H6A C6 H6B 107(2) .
C7 C6 C5 106.81(17) .
C7 C6 H6A 110.2(15) .
C7 C6 H6B 110.0(17) .
C7 C7 C6 126.2(2) 3_776
C7 C7 C8 128.4(2) 3_776
C8 C7 C6 105.40(18) .
C4 C8 S1 111.69(16) .
C4 C8 C7 113.44(18) .
C7 C8 S1 134.84(17) .

loop_
_geom_bond_atom_site_label_1
_geom_bond_atom_site_label_2
_geom_bond_distance
_geom_bond_site_symmetry_2
S1 C2 1.721(3) .
S1 C8 1.7247(19) .
C2 H2 0.91(3) .
C2 C3 1.363(3) .
C3 H3 0.92(3) .
C3 C4 1.417(3) .
C4 C5 1.505(3) .
C4 C8 1.369(3) .
C5 H5A 0.95(4) .
C5 H5B 0.95(3) .
C5 C6 1.540(3) .
C6 H6A 0.94(3) .
C6 H6B 0.96(3) .
C6 C7 1.531(3) .
C7 C7 1.343(4) 3_776
C7 C8 1.439(3) .

loop_
_geom_torsion_atom_site_label_1
_geom_torsion_atom_site_label_2
_geom_torsion_atom_site_label_3
_geom_torsion_atom_site_label_4
_geom_torsion
_geom_torsion_site_symmetry_1
_geom_torsion_site_symmetry_4
S1 C2 C3 C4 -0.5(3) . .
C2 S1 C8 C4 0.21(17) . .
C2 S1 C8 C7 177.9(2) . .
C2 C3 C4 C5 -179.5(3) . .
C2 C3 C4 C8 0.7(3) . .
C3 C4 C5 C6 179.5(2) . .
C3 C4 C8 S1 -0.6(2) . .
C3 C4 C8 C7 -178.74(16) . .
C4 C5 C6 C7 -0.1(2) . .
C5 C4 C8 S1 179.62(15) . .
C5 C4 C8 C7 1.4(3) . .
C5 C6 C7 C7 -178.7(3) . 3_776
C5 C6 C7 C8 0.9(2) . .
C6 C7 C8 S1 -179.09(17) . .
C6 C7 C8 C4 -1.5(2) . .
C7 C7 C8 S1 0.5(4) 3_776 .
C7 C7 C8 C4 178.1(2) 3_776 .
C8 S1 C2 C3 0.19(18) . .
C8 C4 C5 C6 -0.7(3) . .
